data_4332561
loop_
_publ_author_name
'Hu, Liangming'
'Fan, Jian'
'Slebodnick, Carla'
'Hanson, Brian E.'

_publ_section_title
;
 Structural Diversity in 4,4&#x2018;-Trimethylenedipyridine&#x2212;zinc
 phosphite Hybrids:&#x00A0; Incorporation of Neutral Guest Molecules in
 Hybrid Materials
;
_journal_issue 19
_journal_name_full 'Inorganic Chemistry'
_journal_page_first 7681
_journal_page_last 7688
_journal_paper_doi 10.1021/ic0605266
_journal_volume 45
_journal_year 2006
_chemical_formula_moiety 'C6.50 H10 N O6 P2 Zn1.50'
_chemical_formula_sum 'C6.5 H10 N O6 P2 Zn1.5'
_chemical_formula_weight 358.15
_chemical_name_systematic
; 
 ? 
;
_space_group_IT_number 56
_symmetry_cell_setting orthorhombic
_symmetry_space_group_name_Hall '-P 2ab 2ac'
_symmetry_space_group_name_H-M 'P c c n'
_atom_sites_solution_hydrogens geom
_atom_sites_solution_primary direct
_atom_sites_solution_secondary difmap
_audit_creation_method SHELXL-97
_cell_angle_alpha 90.00
_cell_angle_beta 90.00
_cell_angle_gamma 90.00
_cell_formula_units_Z 8
_cell_length_a 10.1034(7)
_cell_length_b 25.1550(16)
_cell_length_c 9.1040(6)
_cell_measurement_reflns_used 7641
_cell_measurement_temperature 100(2)
_cell_measurement_theta_max 29.82
_cell_measurement_theta_min 3.06
_cell_volume 2313.8(3)
_computing_cell_refinement 'CrysAlis (Oxford Diffraction)'
_computing_data_collection 'CrysAlis (Oxford Diffraction)'
_computing_data_reduction 'CrysAlis (Oxford Diffraction)'
_computing_molecular_graphics 'Bruker SHELXTL'
_computing_publication_material 'Bruker SHELXTL'
_computing_structure_refinement 'SHELXL-97 (Sheldrick, 1997)'
_computing_structure_solution 'SHELXS-97 (Sheldrick, 1990)'
_diffrn_ambient_temperature 100(2)
_diffrn_detector CCD
_diffrn_detector_type 'Oxford Diffraction Sapphire 2 CCD'
_diffrn_measured_fraction_theta_full 0.996
_diffrn_measured_fraction_theta_max 0.996
_diffrn_measurement_device '\k-geometry diffractometer'
_diffrn_measurement_device_type 'Oxford Diffraction Xcalibur2'
_diffrn_measurement_method 'phi and omega scans'
_diffrn_radiation_monochromator graphite
_diffrn_radiation_probe x-ray
_diffrn_radiation_type MoK\a
_diffrn_radiation_wavelength 0.71073
_diffrn_reflns_av_R_equivalents 0.0338
_diffrn_reflns_av_sigmaI/netI 0.0203
_diffrn_reflns_limit_h_max 12
_diffrn_reflns_limit_h_min -11
_diffrn_reflns_limit_k_max 28
_diffrn_reflns_limit_k_min -29
_diffrn_reflns_limit_l_max 10
_diffrn_reflns_limit_l_min -8
_diffrn_reflns_number 14560
_diffrn_reflns_theta_full 25.00
_diffrn_reflns_theta_max 25.00
_diffrn_reflns_theta_min 4.35
_diffrn_source 'fine-focus sealed tube'
_diffrn_source_current 40
_diffrn_source_voltage 50
_diffrn_standards_decay_% <2%
_diffrn_standards_interval_count 50
_diffrn_standards_number 2
_exptl_absorpt_coefficient_mu 3.425
_exptl_absorpt_correction_T_max 0.840
_exptl_absorpt_correction_T_min 0.626
_exptl_absorpt_correction_type numerical
_exptl_absorpt_process_details 'CrysAlis (Oxford Diffraction)'
_exptl_crystal_colour colorless
_exptl_crystal_density_diffrn 2.056
_exptl_crystal_density_method 'not measured'
_exptl_crystal_description plate
_exptl_crystal_F_000 1432
_exptl_crystal_size_max 0.149
_exptl_crystal_size_mid 0.089
_exptl_crystal_size_min 0.052
_refine_diff_density_max 0.806
_refine_diff_density_min -0.525
_refine_diff_density_rms 0.078
_refine_ls_extinction_method none
_refine_ls_goodness_of_fit_ref 0.991
_refine_ls_hydrogen_treatment mixed
_refine_ls_matrix_type full
_refine_ls_number_parameters 163
_refine_ls_number_reflns 2029
_refine_ls_number_restraints 0
_refine_ls_restrained_S_all 0.991
_refine_ls_R_factor_all 0.0341
_refine_ls_R_factor_gt 0.0322
_refine_ls_shift/su_max 0.001
_refine_ls_shift/su_mean 0.000
_refine_ls_structure_factor_coef Fsqd
_refine_ls_weighting_details 'calc w=1/[\s^2^(Fo^2^)+(0.1000P)^2^+0.0000P] where P=(Fo^2^+2Fc^2^)/3'
_refine_ls_weighting_scheme calc
_refine_ls_wR_factor_gt 0.1150
_refine_ls_wR_factor_ref 0.1172
_reflns_number_gt 1986
_reflns_number_total 2029
_reflns_threshold_expression >2sigma(I)
_cod_data_source_file ic0605266sup1.cif
_cod_data_source_block 1
_cod_original_formula_sum 'C6.50 H10 N O6 P2 Zn1.50'
_cod_database_code 4332561

loop_
_symmetry_equiv_pos_as_xyz
'x, y, z'
'-x+1/2, -y+1/2, z'
'-x, y+1/2, -z+1/2'
'x+1/2, -y, -z+1/2'
'-x, -y, -z'
'x-1/2, y-1/2, -z'
'x, -y-1/2, z-1/2'
'-x-1/2, y, z-1/2'

loop_
_atom_site_label
_atom_site_type_symbol
_atom_site_fract_x
_atom_site_fract_y
_atom_site_fract_z
_atom_site_U_iso_or_equiv
_atom_site_adp_type
_atom_site_occupancy
_atom_site_symmetry_multiplicity
_atom_site_calc_flag
_atom_site_refinement_flags
Zn1 Zn 0.15762(4) 0.553011(17) 0.12094(5) 0.0105(2) Uani 1 1 d .
Zn2 Zn 0.2500 0.7500 0.34437(7) 0.0160(2) Uani 1 2 d S
P1 P 0.10956(11) 0.68070(4) 0.09736(11) 0.0157(3) Uani 1 1 d .
H1 H 0.0005 0.6879 0.0365 0.024 Uiso 1 1 d R
P2 P 0.43152(9) 0.52763(4) 0.28455(10) 0.0104(3) Uani 1 1 d .
H2 H 0.5015 0.5710 0.2903 0.016 Uiso 1 1 d R
O1 O 0.1096(3) 0.72294(11) 0.2167(3) 0.0163(6) Uani 1 1 d .
O2 O 0.1982(3) 0.80913(12) 0.4677(3) 0.0260(7) Uani 1 1 d .
O3 O 0.1214(4) 0.62590(12) 0.1591(4) 0.0317(8) Uani 1 1 d .
O4 O 0.3387(3) 0.53275(13) 0.1555(3) 0.0187(7) Uani 1 1 d .
O5 O 0.0289(3) 0.51748(11) 0.2492(3) 0.0156(6) Uani 1 1 d .
O6 O 0.1379(3) 0.52068(12) -0.0703(3) 0.0169(6) Uani 1 1 d .
N1 N 0.5554(3) 0.58594(13) -0.0392(4) 0.0131(7) Uani 1 1 d .
H1B H 0.529(5) 0.560(2) -0.100(5) 0.020(13) Uiso 1 1 d .
C1 C 0.7500 0.7500 0.1615(7) 0.0170(12) Uani 1 2 d S
H1A H 0.826(5) 0.738(2) 0.090(5) 0.026(14) Uiso 1 1 d .
C2 C 0.6998(5) 0.70322(17) 0.2544(4) 0.0202(9) Uani 1 1 d .
H2A H 0.7729 0.6890 0.3153 0.024 Uiso 1 1 calc R
H2B H 0.6284 0.7154 0.3207 0.024 Uiso 1 1 calc R
C3 C 0.6484(4) 0.66044(17) 0.1548(4) 0.0158(9) Uani 1 1 d .
C4 C 0.5245(4) 0.66620(16) 0.0885(4) 0.0163(9) Uani 1 1 d .
H4A H 0.4709 0.6961 0.1109 0.020 Uiso 1 1 calc R
C5 C 0.4805(4) 0.62853(15) -0.0090(4) 0.0154(8) Uani 1 1 d .
H5A H 0.3968 0.6327 -0.0551 0.018 Uiso 1 1 calc R
C6 C 0.6742(4) 0.57851(16) 0.0242(5) 0.0162(9) Uani 1 1 d .
H6A H 0.7243 0.5475 0.0027 0.019 Uiso 1 1 calc R
C7 C 0.7229(4) 0.61576(16) 0.1197(4) 0.0158(9) Uani 1 1 d .
H7A H 0.8080 0.6110 0.1621 0.019 Uiso 1 1 calc R

loop_
_atom_site_aniso_label
_atom_site_aniso_U_11
_atom_site_aniso_U_22
_atom_site_aniso_U_33
_atom_site_aniso_U_23
_atom_site_aniso_U_13
_atom_site_aniso_U_12
Zn1 0.0125(3) 0.0101(3) 0.0090(3) -0.00021(16) 0.00008(16) 0.00077(16)
Zn2 0.0275(4) 0.0102(4) 0.0104(4) 0.000 0.000 0.0028(3)
P1 0.0216(6) 0.0115(5) 0.0141(6) 0.0009(4) 0.0033(4) 0.0002(4)
P2 0.0113(5) 0.0109(5) 0.0092(5) 0.0001(4) -0.0001(4) -0.0009(4)
O1 0.0194(14) 0.0121(14) 0.0174(15) -0.0008(11) 0.0017(12) 0.0020(11)
O2 0.0430(18) 0.0168(16) 0.0181(16) -0.0027(13) 0.0094(15) 0.0043(14)
O3 0.064(2) 0.0105(15) 0.0204(17) 0.0023(13) 0.0156(17) 0.0023(16)
O4 0.0153(15) 0.0304(18) 0.0105(15) -0.0024(13) -0.0025(12) 0.0048(12)
O5 0.0208(14) 0.0140(15) 0.0120(14) -0.0039(11) 0.0028(11) -0.0059(12)
O6 0.0172(15) 0.0200(16) 0.0134(15) -0.0042(12) -0.0020(11) 0.0064(11)
N1 0.0182(17) 0.0093(16) 0.0118(17) -0.0009(14) 0.0009(13) -0.0018(13)
C1 0.022(3) 0.017(3) 0.013(3) 0.000 0.000 -0.006(2)
C2 0.032(2) 0.016(2) 0.012(2) 0.0021(17) -0.0020(18) -0.0085(19)
C3 0.027(2) 0.013(2) 0.0080(19) 0.0027(16) 0.0016(16) -0.0062(16)
C4 0.024(2) 0.0079(19) 0.017(2) -0.0009(16) 0.0041(17) 0.0021(16)
C5 0.0196(19) 0.0107(19) 0.016(2) 0.0032(16) -0.0010(16) -0.0001(15)
C6 0.020(2) 0.011(2) 0.018(2) 0.0020(17) 0.0000(16) 0.0006(15)
C7 0.015(2) 0.017(2) 0.015(2) 0.0027(16) -0.0009(15) -0.0009(17)

loop_
_atom_type_symbol
_atom_type_description
_atom_type_scat_dispersion_real
_atom_type_scat_dispersion_imag
_atom_type_scat_source
C C 0.0033 0.0016 'International Tables Vol C Tables 4.2.6.8 and 6.1.1.4'
H H 0.0000 0.0000 'International Tables Vol C Tables 4.2.6.8 and 6.1.1.4'
N N 0.0061 0.0033 'International Tables Vol C Tables 4.2.6.8 and 6.1.1.4'
O O 0.0106 0.0060 'International Tables Vol C Tables 4.2.6.8 and 6.1.1.4'
P P 0.1023 0.0942 'International Tables Vol C Tables 4.2.6.8 and 6.1.1.4'
Zn Zn 0.2839 1.4301 'International Tables Vol C Tables 4.2.6.8 and 6.1.1.4'

loop_
_geom_angle_atom_site_label_1
_geom_angle_atom_site_label_2
_geom_angle_atom_site_label_3
_geom_angle
_geom_angle_site_symmetry_1
_geom_angle_site_symmetry_3
O3 Zn1 O4 114.11(16) . .
O3 Zn1 O6 123.41(13) . .
O4 Zn1 O6 97.69(12) . .
O3 Zn1 O5 101.70(13) . .
O4 Zn1 O5 114.32(13) . .
O6 Zn1 O5 106.03(12) . .
O2 Zn2 O2 109.07(18) . 2_565
O2 Zn2 O1 114.58(13) . .
O2 Zn2 O1 105.86(12) 2_565 .
O2 Zn2 O1 105.86(12) . 2_565
O2 Zn2 O1 114.58(13) 2_565 2_565
O1 Zn2 O1 107.12(16) . 2_565
O3 P1 O2 113.88(19) . 7_575
O3 P1 O1 112.10(18) . .
O2 P1 O1 116.24(17) 7_575 .
O3 P1 H1 111.8 . .
O2 P1 H1 98.8 7_575 .
O1 P1 H1 102.5 . .
O6 P2 O4 113.81(17) 8_656 .
O6 P2 O5 112.88(17) 8_656 4_565
O4 P2 O5 107.82(16) . 4_565
O6 P2 H2 108.4 8_656 .
O4 P2 H2 107.3 . .
O5 P2 H2 106.2 4_565 .
P1 O1 Zn2 131.92(18) . .
P1 O2 Zn2 138.4(2) 7_576 .
P1 O3 Zn1 146.8(2) . .
P2 O4 Zn1 137.78(19) . .
P2 O5 Zn1 130.01(16) 4_465 .
P2 O6 Zn1 142.17(18) 8_655 .
C5 N1 C6 121.8(4) . .
C5 N1 H1B 123(3) . .
C6 N1 H1B 115(3) . .
C2 C1 C2 113.1(5) 2_665 .
C2 C1 H1A 109(3) 2_665 .
C2 C1 H1A 111(3) . .
C3 C2 C1 109.3(3) . .
C3 C2 H2A 109.8 . .
C1 C2 H2A 109.8 . .
C3 C2 H2B 109.8 . .
C1 C2 H2B 109.8 . .
H2A C2 H2B 108.3 . .
C7 C3 C4 118.0(4) . .
C7 C3 C2 122.1(4) . .
C4 C3 C2 119.8(4) . .
C5 C4 C3 119.9(4) . .
C5 C4 H4A 120.1 . .
C3 C4 H4A 120.1 . .
N1 C5 C4 120.1(4) . .
N1 C5 H5A 119.9 . .
C4 C5 H5A 119.9 . .
N1 C6 C7 119.9(4) . .
N1 C6 H6A 120.1 . .
C7 C6 H6A 120.1 . .
C6 C7 C3 120.3(4) . .
C6 C7 H7A 119.9 . .
C3 C7 H7A 119.9 . .

loop_
_geom_bond_atom_site_label_1
_geom_bond_atom_site_label_2
_geom_bond_distance
_geom_bond_site_symmetry_2
Zn1 O3 1.902(3) .
Zn1 O4 1.925(3) .
Zn1 O6 1.932(3) .
Zn1 O5 1.963(3) .
Zn2 O2 1.936(3) .
Zn2 O1 1.956(3) .
P1 O3 1.493(3) .
P1 O2 1.503(3) 7_575
P1 O1 1.520(3) .
P1 H1 1.2463 .
P2 O6 1.506(3) 8_656
P2 O4 1.509(3) .
P2 O5 1.533(3) 4_565
P2 H2 1.3002 .
N1 C5 1.340(5) .
N1 C6 1.345(5) .
N1 H1B 0.90(5) .
C1 C2 1.535(5) .
C1 H1A 1.05(5) .
C2 C3 1.500(6) .
C2 H2A 0.9900 .
C2 H2B 0.9900 .
C3 C7 1.390(6) .
C3 C4 1.397(6) .
C4 C5 1.372(6) .
C4 H4A 0.9500 .
C5 H5A 0.9500 .
C6 C7 1.370(6) .
C6 H6A 0.9500 .
C7 H7A 0.9500 .

loop_
_geom_torsion_atom_site_label_1
_geom_torsion_atom_site_label_2
_geom_torsion_atom_site_label_3
_geom_torsion_atom_site_label_4
_geom_torsion
_geom_torsion_site_symmetry_1
_geom_torsion_site_symmetry_4
O3 P1 O1 Zn2 72.1(3) . .
O2 P1 O1 Zn2 -61.3(3) 7_575 .
O2 Zn2 O1 P1 175.0(2) . .
O2 Zn2 O1 P1 -64.8(2) 2_565 .
O1 Zn2 O1 P1 57.89(19) 2_565 .
O2 Zn2 O2 P1 -49.5(3) 2_565 7_576
O1 Zn2 O2 P1 68.9(3) . 7_576
O1 Zn2 O2 P1 -173.3(3) 2_565 7_576
O2 P1 O3 Zn1 -30.3(5) 7_575 .
O1 P1 O3 Zn1 -164.8(4) . .
O4 Zn1 O3 P1 94.6(5) . .
O6 Zn1 O3 P1 -23.5(5) . .
O5 Zn1 O3 P1 -141.8(5) . .
O6 P2 O4 Zn1 22.7(4) 8_656 .
O5 P2 O4 Zn1 148.7(3) 4_565 .
O3 Zn1 O4 P2 66.7(3) . .
O6 Zn1 O4 P2 -161.3(3) . .
O5 Zn1 O4 P2 -49.8(4) . .
O3 Zn1 O5 P2 131.4(2) . 4_465
O4 Zn1 O5 P2 -105.1(2) . 4_465
O6 Zn1 O5 P2 1.3(3) . 4_465
O3 Zn1 O6 P2 -21.6(4) . 8_655
O4 Zn1 O6 P2 -147.2(3) . 8_655
O5 Zn1 O6 P2 94.7(3) . 8_655
C2 C1 C2 C3 177.9(4) 2_665 .
C1 C2 C3 C7 100.0(4) . .
C1 C2 C3 C4 -76.8(5) . .
C7 C3 C4 C5 -0.6(6) . .
C2 C3 C4 C5 176.4(4) . .
C6 N1 C5 C4 0.3(6) . .
C3 C4 C5 N1 0.9(6) . .
C5 N1 C6 C7 -1.7(6) . .
N1 C6 C7 C3 1.9(6) . .
C4 C3 C7 C6 -0.8(6) . .
C2 C3 C7 C6 -177.7(4) . .
